data_4020791
loop_
_publ_author_name
'Naoki Kise'
'Yasuo Kitagishi'
'Nasuo Ueda'

_publ_section_title
;
 Diastereoselective dl-Hydrocoupling of
 Benzalacetones by Electroreduction
;
_journal_name_full 'Journal of Organic Chemistry'
_journal_page_first 959
_journal_page_last 963
_journal_paper_doi 10.1021/jo035280q
_journal_volume 69
_journal_year 2004
_chemical_formula_moiety 'C28 H26 O2 '
_chemical_formula_sum 'C28 H26 O2'
_chemical_formula_weight 394.51
_space_group_IT_number 14
_symmetry_cell_setting monoclinic
_symmetry_space_group_name_Hall '-P 2ybc'
_symmetry_space_group_name_H-M 'P 1 21/c 1'
_cell_angle_alpha 90
_cell_angle_beta 109.164(3)
_cell_angle_gamma 90
_cell_formula_units_Z 4
_cell_length_a 14.908(2)
_cell_length_b 8.2274(9)
_cell_length_c 18.524(2)
_cell_measurement_temperature 293.1
_cell_volume 2146.1(4)
_exptl_crystal_density_diffrn 1.221
_cod_original_sg_symbol_H-M 'P 21/c'
_cod_original_formula_sum 'C28 H26 O2 '
_cod_database_code 4020791

loop_
_symmetry_equiv_pos_as_xyz
x,y,z
-x,-y,-z
-x,y+1/2,-z+1/2
x,-y+1/2,z+1/2

loop_
_atom_site_label
_atom_site_type_symbol
_atom_site_fract_x
_atom_site_fract_y
_atom_site_fract_z
_atom_site_U_iso_or_equiv
_atom_site_adp_type
_atom_site_occupancy
_atom_site_symmetry_multiplicity
_atom_site_calc_flag
_atom_site_refinement_flags
_atom_site_disorder_assembly
_atom_site_disorder_group
O1 O 1.0313(1) 0.3260(2) 0.72168(9) 0.0814(6) Uani 1.00 1 d . . .
O2 O 0.9235(1) 0.0199(2) 0.6418(1) 0.0862(7) Uani 1.00 1 d . . .
C1 C 0.9616(1) 0.4047(3) 0.6591(1) 0.0575(7) Uani 1.00 1 d . . .
C2 C 0.9300(1) 0.2832(3) 0.5901(1) 0.0519(7) Uani 1.00 1 d . . .
C3 C 0.8202(1) 0.2914(3) 0.5595(1) 0.0422(6) Uani 1.00 1 d . . .
C4 C 0.7939(1) 0.4437(2) 0.5963(1) 0.0427(6) Uani 1.00 1 d . . .
C5 C 0.8699(1) 0.4393(3) 0.6755(1) 0.0511(7) Uani 1.00 1 d . . .
C6 C 1.0039(2) 0.5585(3) 0.6379(2) 0.090(1) Uani 1.00 1 d . . .
C7 C 0.9679(2) 0.1147(4) 0.6163(1) 0.0664(9) Uani 1.00 1 d . . .
C8 C 1.0636(2) 0.0725(4) 0.6118(2) 0.111(1) Uani 1.00 1 d . . .
C9 C 0.7791(1) 0.2810(3) 0.4726(1) 0.0447(6) Uani 1.00 1 d . . .
C10 C 0.7805(1) 0.4144(3) 0.4290(1) 0.0569(7) Uani 1.00 1 d . . .
C11 C 0.7457(2) 0.4105(4) 0.3487(1) 0.0684(9) Uani 1.00 1 d . . .
C12 C 0.7097(2) 0.2707(4) 0.3121(1) 0.0683(9) Uani 1.00 1 d . . .
C13 C 0.7057(1) 0.1292(3) 0.3532(1) 0.0560(7) Uani 1.00 1 d . . .
C14 C 0.6661(2) -0.0170(4) 0.3159(1) 0.0757(9) Uani 1.00 1 d . . .
C15 C 0.6598(2) -0.1522(4) 0.3550(2) 0.082(1) Uani 1.00 1 d . . .
C16 C 0.6948(2) -0.1505(3) 0.4348(1) 0.0703(9) Uani 1.00 1 d . . .
C17 C 0.7346(1) -0.0128(3) 0.4731(1) 0.0560(7) Uani 1.00 1 d . . .
C18 C 0.7409(1) 0.1327(3) 0.4348(1) 0.0465(7) Uani 1.00 1 d . . .
C19 C 0.6926(1) 0.4552(3) 0.5962(1) 0.0426(6) Uani 1.00 1 d . . .
C20 C 0.6320(1) 0.3260(3) 0.5779(1) 0.0517(7) Uani 1.00 1 d . . .
C21 C 0.5380(2) 0.3362(3) 0.5791(1) 0.0618(8) Uani 1.00 1 d . . .
C22 C 0.5050(2) 0.4776(4) 0.5978(1) 0.0649(8) Uani 1.00 1 d . . .
C23 C 0.5641(2) 0.6167(3) 0.6166(1) 0.0531(7) Uani 1.00 1 d . . .
C24 C 0.5303(2) 0.7653(4) 0.6361(1) 0.0725(9) Uani 1.00 1 d . . .
C25 C 0.5876(2) 0.8976(4) 0.6554(1) 0.079(1) Uani 1.00 1 d . . .
C26 C 0.6809(2) 0.8891(3) 0.6556(1) 0.0677(9) Uani 1.00 1 d . . .
C27 C 0.7155(2) 0.7480(3) 0.6364(1) 0.0539(7) Uani 1.00 1 d . . .
C28 C 0.6588(1) 0.6061(3) 0.6163(1) 0.0447(6) Uani 1.00 1 d . . .
H1 H 0.9545(1) 0.3187(3) 0.5515(1) 0.062(1) Uiso 1.00 1 c . . .
H2 H 0.7972(1) 0.2000(3) 0.5794(1) 0.050(1) Uiso 1.00 1 c . . .
H3 H 0.8058(1) 0.5361(2) 0.5701(1) 0.050(1) Uiso 1.00 1 c . . .
H4 H 0.8568(1) 0.3556(3) 0.7060(1) 0.060(1) Uiso 1.00 1 c . . .
H5 H 0.8732(1) 0.5408(3) 0.7007(1) 0.060(1) Uiso 1.00 1 c . . .
H6 H 0.9555(2) 0.6164(3) 0.6003(2) 0.111(2) Uiso 1.00 1 c . . .
H7 H 1.0288(2) 0.6245(3) 0.6821(2) 0.111(2) Uiso 1.00 1 c . . .
H8 H 1.0532(2) 0.5314(3) 0.6181(2) 0.111(2) Uiso 1.00 1 c . . .
H9 H 1.1093(2) 0.1502(4) 0.6391(2) 0.130(2) Uiso 1.00 1 c . . .
H10 H 1.0816(2) -0.0323(4) 0.6332(2) 0.130(2) Uiso 1.00 1 c . . .
H11 H 1.0604(2) 0.0720(4) 0.5597(2) 0.130(2) Uiso 1.00 1 c . . .
H12 H 0.8058(1) 0.5133(3) 0.4539(1) 0.069(1) Uiso 1.00 1 c . . .
H13 H 0.7476(2) 0.5056(4) 0.3202(1) 0.083(1) Uiso 1.00 1 c . . .
H14 H 0.6868(2) 0.2685(4) 0.2578(1) 0.082(1) Uiso 1.00 1 c . . .
H15 H 0.6432(2) -0.0198(4) 0.2616(1) 0.089(1) Uiso 1.00 1 c . . .
H16 H 0.6316(2) -0.2479(4) 0.3285(2) 0.096(1) Uiso 1.00 1 c . . .
H17 H 0.6910(2) -0.2457(3) 0.4627(1) 0.083(1) Uiso 1.00 1 c . . .
H18 H 0.7588(1) -0.0148(3) 0.5274(1) 0.066(1) Uiso 1.00 1 c . . .
H19 H 0.6538(1) 0.2260(3) 0.5642(1) 0.061(1) Uiso 1.00 1 c . . .
H20 H 0.4976(2) 0.2437(3) 0.5666(1) 0.073(1) Uiso 1.00 1 c . . .
H21 H 0.4416(2) 0.4836(4) 0.5984(1) 0.077(1) Uiso 1.00 1 c . . .
H22 H 0.4666(2) 0.7730(4) 0.6356(1) 0.087(1) Uiso 1.00 1 c . . .
H23 H 0.5639(2) 0.9960(4) 0.6690(1) 0.096(1) Uiso 1.00 1 c . . .
H24 H 0.7208(2) 0.9819(3) 0.6691(1) 0.082(1) Uiso 1.00 1 c . . .
H25 H 0.7792(2) 0.7446(3) 0.6364(1) 0.065(1) Uiso 1.00 1 c . . .
H26 H 1.0516(1) 0.3993(2) 0.76307(9) 0.089(1) Uiso 1.00 1 c . . .

loop_
_atom_site_aniso_label
_atom_site_aniso_U_11
_atom_site_aniso_U_22
_atom_site_aniso_U_33
_atom_site_aniso_U_12
_atom_site_aniso_U_13
_atom_site_aniso_U_23
O1 0.055(1) 0.101(1) 0.064(1) 0.019(1) -0.0124(8) -0.022(1)
O2 0.080(1) 0.076(1) 0.080(1) 0.010(1) -0.005(1) 0.013(1)
C1 0.041(1) 0.070(2) 0.056(1) 0.001(1) 0.009(1) -0.007(1)
C2 0.042(1) 0.068(2) 0.045(1) 0.007(1) 0.014(1) 0.000(1)
C3 0.037(1) 0.051(1) 0.038(1) 0.001(1) 0.0119(9) -0.000(1)
C4 0.040(1) 0.049(1) 0.039(1) 0.001(1) 0.0126(9) 0.002(1)
C5 0.046(1) 0.060(2) 0.044(1) 0.001(1) 0.010(1) -0.006(1)
C6 0.062(2) 0.098(2) 0.117(2) -0.021(2) 0.038(2) -0.017(2)
C7 0.054(2) 0.083(2) 0.051(1) 0.017(2) 0.001(1) -0.012(1)
C8 0.081(2) 0.149(3) 0.095(2) 0.059(2) 0.017(2) -0.012(2)
C9 0.036(1) 0.058(1) 0.041(1) 0.004(1) 0.0143(9) 0.001(1)
C10 0.058(1) 0.066(2) 0.048(1) 0.002(1) 0.020(1) 0.005(1)
C11 0.071(2) 0.090(2) 0.048(1) 0.010(2) 0.023(1) 0.021(1)
C12 0.060(2) 0.107(2) 0.038(1) 0.009(2) 0.017(1) 0.002(2)
C13 0.045(1) 0.083(2) 0.040(1) 0.007(1) 0.013(1) -0.006(1)
C14 0.067(2) 0.108(2) 0.048(2) 0.001(2) 0.013(1) -0.025(2)
C15 0.082(2) 0.084(2) 0.074(2) -0.010(2) 0.017(2) -0.030(2)
C16 0.073(2) 0.066(2) 0.070(2) -0.007(1) 0.020(1) -0.015(1)
C17 0.052(1) 0.064(2) 0.049(1) 0.001(1) 0.014(1) -0.006(1)
C18 0.037(1) 0.063(2) 0.040(1) 0.006(1) 0.0139(9) -0.003(1)
C19 0.039(1) 0.055(1) 0.032(1) 0.002(1) 0.0094(9) 0.004(1)
C20 0.043(1) 0.059(2) 0.051(1) 0.001(1) 0.012(1) 0.001(1)
C21 0.044(2) 0.076(2) 0.063(2) -0.006(1) 0.013(1) 0.005(1)
C22 0.040(1) 0.097(2) 0.057(1) 0.010(2) 0.014(1) 0.008(1)
C23 0.048(1) 0.072(2) 0.038(1) 0.014(1) 0.012(1) 0.005(1)
C24 0.060(2) 0.096(2) 0.063(2) 0.030(2) 0.021(1) 0.004(2)
C25 0.093(2) 0.076(2) 0.071(2) 0.029(2) 0.030(2) -0.003(2)
C26 0.085(2) 0.059(2) 0.061(2) 0.009(2) 0.026(1) -0.002(1)
C27 0.060(2) 0.058(2) 0.045(1) 0.005(1) 0.019(1) 0.001(1)
C28 0.043(1) 0.060(2) 0.030(1) 0.009(1) 0.0106(9) 0.005(1)

loop_
_geom_bond_atom_site_label_1
_geom_bond_site_symmetry_1
_geom_bond_atom_site_label_2
_geom_bond_site_symmetry_2
_geom_bond_distance
_geom_bond_publ_flag
O1 . C1 . 1.432(2) yes
O1 . H26 . 0.944(2) no
O2 . C7 . 1.215(3) yes
C1 . C2 . 1.569(3) yes
C1 . C5 . 1.523(3) yes
C1 . C6 . 1.521(3) yes
C2 . C3 . 1.548(3) yes
C2 . C7 . 1.516(3) yes
C2 . H1 . 0.950(3) no
C3 . C4 . 1.538(3) yes
C3 . C9 . 1.525(2) yes
C3 . H2 . 0.950(3) no
C4 . C5 . 1.532(2) yes
C4 . C19 . 1.512(3) yes
C4 . H3 . 0.950(3) no
C5 . H4 . 0.950(3) no
C5 . H5 . 0.950(3) no
C6 . H6 . 0.950(4) no
C6 . H7 . 0.950(4) no
C6 . H8 . 0.950(4) no
C7 . C8 . 1.497(3) yes
C8 . H9 . 0.950(4) no
C8 . H10 . 0.950(4) no
C8 . H11 . 0.950(4) no
C9 . C10 . 1.366(3) yes
C9 . C18 . 1.429(3) yes
C10 . C11 . 1.406(3) yes
C10 . H12 . 0.950(3) no
C11 . C12 . 1.353(3) yes
C11 . H13 . 0.950(4) no
C12 . C13 . 1.403(3) yes
C12 . H14 . 0.950(3) no
C13 . C14 . 1.416(3) yes
C13 . C18 . 1.427(3) yes
C14 . C15 . 1.347(3) yes
C14 . H15 . 0.950(3) no
C15 . C16 . 1.397(3) yes
C15 . H16 . 0.950(4) no
C16 . C17 . 1.365(3) yes
C16 . H17 . 0.950(4) no
C17 . C18 . 1.411(3) yes
C17 . H18 . 0.950(3) no
C19 . C20 . 1.364(3) yes
C19 . C28 . 1.434(3) yes
C20 . C21 . 1.410(3) yes
C20 . H19 . 0.950(3) no
C21 . C22 . 1.352(3) yes
C21 . H20 . 0.950(3) no
C22 . C23 . 1.416(3) yes
C22 . H21 . 0.950(3) no
C23 . C24 . 1.413(3) yes
C23 . C28 . 1.417(3) yes
C24 . C25 . 1.356(3) yes
C24 . H22 . 0.950(4) no
C25 . C26 . 1.392(3) yes
C25 . H23 . 0.950(4) no
C26 . C27 . 1.364(3) yes
C26 . H24 . 0.950(4) no
C27 . C28 . 1.418(3) yes
C27 . H25 . 0.950(3) no
